data_7239265
loop_
_publ_author_name
'Zi, You'
'Chu, Xue-Qiang'
'Lu, Xin-Mou'
'Wang, Shun-Yi'
'Ji, Shun-Jun'

_publ_section_title
;
 In(OTf)3-catalyzed chemoselective alkylation of tryptamines with
 2-oxo-1-pyrrolidine derivatives
;
_journal_issue 9
_journal_name_full 'RSC Adv.'
_journal_page_first 4609
_journal_paper_doi 10.1039/C3RA44196B
_journal_volume 4
_journal_year 2014
_chemical_formula_moiety 'C28 H28 Br N3 O3 S'
_chemical_formula_sum 'C28 H28 Br N3 O3 S'
_chemical_formula_weight 566.50
_space_group_IT_number 14
_space_group_name_Hall '-P 2ybc'
_space_group_name_H-M_alt 'P 1 21/c 1'
_symmetry_cell_setting monoclinic
_symmetry_Int_Tables_number 14
_symmetry_space_group_name_Hall '-P 2ybc'
_symmetry_space_group_name_H-M 'P 1 21/c 1'
_atom_sites_solution_hydrogens geom
_atom_sites_solution_primary direct
_atom_sites_solution_secondary difmap
_audit_creation_method SHELXL-97
_cell_angle_alpha 90.00
_cell_angle_beta 110.522(4)
_cell_angle_gamma 90.00
_cell_formula_units_Z 4
_cell_length_a 11.1078(18)
_cell_length_b 20.351(3)
_cell_length_c 12.354(2)
_cell_measurement_reflns_used 5353
_cell_measurement_temperature 293(2)
_cell_measurement_theta_max 25.3
_cell_measurement_theta_min 3.0
_cell_volume 2615.5(7)
_computing_cell_refinement CrystalClear
_computing_data_collection CrystalClear
_computing_data_reduction CrystalStructure
_computing_structure_refinement 'SHELXL-97 (Sheldrick, 1997)'
_computing_structure_solution 'SHELXS-97 (Sheldrick, 1990)'
_diffrn_ambient_temperature 293(2)
_diffrn_detector_area_resol_mean 7.31
_diffrn_measured_fraction_theta_full 0.997
_diffrn_measured_fraction_theta_max 0.997
_diffrn_measurement_device_type 'Rigaku Mercury'
_diffrn_measurement_method \w
_diffrn_radiation_monochromator graphite
_diffrn_radiation_source 'fine-focus sealed tube'
_diffrn_radiation_type MoK\a
_diffrn_radiation_wavelength 0.71070
_diffrn_reflns_av_R_equivalents 0.0972
_diffrn_reflns_av_sigmaI/netI 0.0774
_diffrn_reflns_limit_h_max 13
_diffrn_reflns_limit_h_min -13
_diffrn_reflns_limit_k_max 23
_diffrn_reflns_limit_k_min -24
_diffrn_reflns_limit_l_max 14
_diffrn_reflns_limit_l_min -14
_diffrn_reflns_number 25022
_diffrn_reflns_theta_full 25.35
_diffrn_reflns_theta_max 25.35
_diffrn_reflns_theta_min 3.22
_exptl_absorpt_coefficient_mu 1.687
_exptl_absorpt_correction_T_max 0.713
_exptl_absorpt_correction_T_min 0.593
_exptl_absorpt_correction_type multi-scan
_exptl_absorpt_process_details 'Jacobson, R. (1998) Private communication'
_exptl_crystal_colour colorless
_exptl_crystal_density_diffrn 1.439
_exptl_crystal_density_method 'not measured'
_exptl_crystal_description block
_exptl_crystal_F_000 1168
_exptl_crystal_size_max 0.30
_exptl_crystal_size_mid 0.30
_exptl_crystal_size_min 0.20
_refine_diff_density_max 0.233
_refine_diff_density_min -0.674
_refine_diff_density_rms 0.065
_refine_ls_extinction_method none
_refine_ls_goodness_of_fit_ref 1.104
_refine_ls_hydrogen_treatment mixed
_refine_ls_matrix_type full
_refine_ls_number_parameters 334
_refine_ls_number_reflns 4785
_refine_ls_number_restraints 0
_refine_ls_restrained_S_all 1.104
_refine_ls_R_factor_all 0.1546
_refine_ls_R_factor_gt 0.0911
_refine_ls_shift/su_max 0.000
_refine_ls_shift/su_mean 0.000
_refine_ls_structure_factor_coef Fsqd
_refine_ls_weighting_details 'calc w=1/[\s^2^(Fo^2^)+(0.0612P)^2^+3.9816P] where P=(Fo^2^+2Fc^2^)/3'
_refine_ls_weighting_scheme calc
_refine_ls_wR_factor_gt 0.1685
_refine_ls_wR_factor_ref 0.1954
_reflns_number_gt 2880
_reflns_number_total 4785
_reflns_threshold_expression >2sigma(I)
_cod_data_source_file c3ra44196b.txt
_cod_data_source_block shelxl
_cod_original_sg_symbol_H-M 'P 21/c'
_cod_database_code 7239265

loop_
_symmetry_equiv_pos_as_xyz
'x, y, z'
'-x, y+1/2, -z+1/2'
'-x, -y, -z'
'x, -y-1/2, z-1/2'

loop_
_atom_site_label
_atom_site_type_symbol
_atom_site_fract_x
_atom_site_fract_y
_atom_site_fract_z
_atom_site_U_iso_or_equiv
_atom_site_adp_type
_atom_site_occupancy
_atom_site_symmetry_multiplicity
_atom_site_calc_flag
_atom_site_refinement_flags
H2A H 0.951(6) 0.801(3) 1.073(6) 0.06(2) Uiso 1 1 d .
Br1 Br 1.36975(8) 0.74525(4) 0.91900(9) 0.0891(4) Uani 1 1 d .
S1 S 0.75773(17) 0.85928(9) 0.55528(15) 0.0655(5) Uani 1 1 d .
O1 O 0.9830(6) 0.7430(2) 0.7546(4) 0.0832(16) Uani 1 1 d .
O2 O 0.7579(5) 0.7908(3) 0.5270(4) 0.0877(16) Uani 1 1 d .
O3 O 0.7393(5) 0.9079(3) 0.4666(4) 0.0834(15) Uani 1 1 d .
N1 N 1.0926(5) 0.7352(2) 0.9480(4) 0.0490(12) Uani 1 1 d .
N2 N 0.9467(5) 0.8307(3) 1.0326(5) 0.0541(14) Uani 1 1 d .
N3 N 0.8950(6) 0.8745(3) 0.6541(5) 0.0580(16) Uani 1 1 d .
H3A H 0.921(7) 0.849(3) 0.690(6) 0.070 Uiso 1 1 d .
C1 C 1.3705(7) 0.7968(3) 1.0480(6) 0.0652(19) Uani 1 1 d .
C2 C 1.4853(7) 0.8112(4) 1.1304(10) 0.094(3) Uani 1 1 d .
H2 H 1.5609 0.7952 1.1238 0.113 Uiso 1 1 calc R
C3 C 1.4900(9) 0.8487(5) 1.2224(9) 0.102(3) Uani 1 1 d .
H3 H 1.5689 0.8608 1.2764 0.123 Uiso 1 1 calc R
C4 C 1.3776(9) 0.8691(4) 1.2357(7) 0.088(3) Uani 1 1 d .
H4 H 1.3805 0.8932 1.3006 0.105 Uiso 1 1 calc R
C5 C 1.2604(7) 0.8536(3) 1.1523(6) 0.0660(19) Uani 1 1 d .
H5 H 1.1850 0.8673 1.1620 0.079 Uiso 1 1 calc R
C6 C 1.2530(6) 0.8179(3) 1.0546(5) 0.0496(15) Uani 1 1 d .
C7 C 1.1261(5) 0.8054(3) 0.9591(5) 0.0440(14) Uani 1 1 d .
H7 H 1.1392 0.8175 0.8872 0.053 Uiso 1 1 calc R
C8 C 1.1327(6) 0.6866(3) 1.0416(6) 0.0587(17) Uani 1 1 d .
H8A H 1.0880 0.6932 1.0956 0.070 Uiso 1 1 calc R
H8B H 1.2247 0.6886 1.0832 0.070 Uiso 1 1 calc R
C9 C 1.0945(8) 0.6218(3) 0.9773(7) 0.079(2) Uani 1 1 d .
H9A H 1.1701 0.5987 0.9754 0.095 Uiso 1 1 calc R
H9B H 1.0504 0.5940 1.0154 0.095 Uiso 1 1 calc R
C10 C 1.0080(9) 0.6378(3) 0.8584(7) 0.089(3) Uani 1 1 d .
H10A H 0.9196 0.6276 0.8486 0.107 Uiso 1 1 calc R
H10B H 1.0321 0.6131 0.8020 0.107 Uiso 1 1 calc R
C11 C 1.0237(7) 0.7100(3) 0.8439(7) 0.0619(18) Uani 1 1 d .
C12 C 1.0166(5) 0.8469(3) 0.9635(5) 0.0480(15) Uani 1 1 d .
C13 C 0.8550(5) 0.8777(3) 1.0212(5) 0.0468(14) Uani 1 1 d .
C14 C 0.7624(6) 0.8822(3) 1.0722(6) 0.0602(17) Uani 1 1 d .
H14 H 0.7536 0.8499 1.1220 0.072 Uiso 1 1 calc R
C15 C 0.6842(6) 0.9366(4) 1.0460(6) 0.0669(19) Uani 1 1 d .
H15 H 0.6226 0.9416 1.0806 0.080 Uiso 1 1 calc R
C16 C 0.6945(6) 0.9847(3) 0.9688(6) 0.0644(19) Uani 1 1 d .
H16 H 0.6388 1.0204 0.9517 0.077 Uiso 1 1 calc R
C17 C 0.7852(6) 0.9798(3) 0.9181(5) 0.0551(16) Uani 1 1 d .
H17 H 0.7919 1.0119 0.8670 0.066 Uiso 1 1 calc R
C18 C 0.8680(5) 0.9256(3) 0.9445(5) 0.0466(15) Uani 1 1 d .
C19 C 0.9720(5) 0.9053(3) 0.9077(5) 0.0409(13) Uani 1 1 d .
C20 C 1.0180(6) 0.9398(3) 0.8228(5) 0.0499(15) Uani 1 1 d .
H20A H 1.0958 0.9186 0.8219 0.060 Uiso 1 1 calc R
H20B H 1.0397 0.9848 0.8484 0.060 Uiso 1 1 calc R
C21 C 0.9214(6) 0.9407(3) 0.7019(5) 0.0566(16) Uani 1 1 d .
H21A H 0.8422 0.9605 0.7024 0.068 Uiso 1 1 calc R
H21B H 0.9540 0.9674 0.6532 0.068 Uiso 1 1 calc R
C22 C 0.6412(6) 0.8737(3) 0.6191(6) 0.0566(16) Uani 1 1 d .
C23 C 0.6443(6) 0.8396(3) 0.7152(6) 0.0639(18) Uani 1 1 d .
H23 H 0.7076 0.8081 0.7464 0.077 Uiso 1 1 calc R
C24 C 0.5544(7) 0.8516(4) 0.7664(6) 0.071(2) Uani 1 1 d .
H24 H 0.5570 0.8276 0.8311 0.086 Uiso 1 1 calc R
C25 C 0.4602(7) 0.8990(4) 0.7228(7) 0.073(2) Uani 1 1 d .
C26 C 0.4583(7) 0.9324(4) 0.6260(8) 0.082(2) Uani 1 1 d .
H26 H 0.3952 0.9640 0.5945 0.098 Uiso 1 1 calc R
C27 C 0.5476(7) 0.9204(4) 0.5739(7) 0.076(2) Uani 1 1 d .
H27 H 0.5445 0.9439 0.5084 0.091 Uiso 1 1 calc R
C28 C 0.3653(8) 0.9147(4) 0.7824(7) 0.099(3) Uani 1 1 d .
H28A H 0.3053 0.8791 0.7706 0.148 Uiso 1 1 calc R
H28B H 0.3198 0.9543 0.7505 0.148 Uiso 1 1 calc R
H28C H 0.4107 0.9205 0.8636 0.148 Uiso 1 1 calc R

loop_
_atom_site_aniso_label
_atom_site_aniso_U_11
_atom_site_aniso_U_22
_atom_site_aniso_U_33
_atom_site_aniso_U_23
_atom_site_aniso_U_13
_atom_site_aniso_U_12
Br1 0.0766(6) 0.0856(6) 0.1260(8) 0.0063(5) 0.0614(5) 0.0141(4)
S1 0.0623(11) 0.0807(13) 0.0483(11) -0.0076(9) 0.0127(9) 0.0120(9)
O1 0.124(5) 0.060(3) 0.045(3) -0.002(2) 0.004(3) 0.007(3)
O2 0.083(4) 0.086(4) 0.080(4) -0.038(3) 0.012(3) 0.009(3)
O3 0.081(4) 0.121(4) 0.043(3) 0.015(3) 0.015(3) 0.020(3)
N1 0.049(3) 0.044(3) 0.056(3) 0.001(2) 0.021(3) 0.000(2)
N2 0.057(3) 0.055(4) 0.055(4) 0.013(3) 0.025(3) 0.008(3)
N3 0.055(4) 0.063(4) 0.052(4) 0.000(3) 0.014(3) 0.006(3)
C1 0.058(5) 0.054(4) 0.081(5) 0.018(4) 0.021(4) 0.000(3)
C2 0.046(5) 0.078(6) 0.140(9) 0.021(6) 0.011(6) -0.015(4)
C3 0.064(6) 0.091(7) 0.109(8) 0.039(6) -0.023(6) -0.030(5)
C4 0.088(7) 0.084(6) 0.060(5) 0.011(4) -0.012(5) -0.019(5)
C5 0.064(5) 0.064(4) 0.057(5) 0.005(4) 0.004(4) -0.001(3)
C6 0.045(4) 0.053(4) 0.044(4) 0.009(3) 0.008(3) 0.003(3)
C7 0.043(3) 0.042(3) 0.039(3) 0.007(3) 0.005(3) -0.001(3)
C8 0.066(4) 0.046(4) 0.063(4) 0.013(3) 0.021(4) 0.002(3)
C9 0.098(6) 0.058(4) 0.090(6) 0.002(4) 0.042(5) -0.001(4)
C10 0.118(7) 0.054(5) 0.085(6) 0.001(4) 0.023(5) -0.009(4)
C11 0.069(5) 0.054(4) 0.059(5) -0.007(4) 0.017(4) -0.001(3)
C12 0.039(3) 0.060(4) 0.041(4) 0.003(3) 0.009(3) 0.004(3)
C13 0.041(3) 0.050(4) 0.049(4) 0.000(3) 0.016(3) -0.001(3)
C14 0.059(4) 0.067(4) 0.060(4) 0.009(3) 0.027(4) 0.009(3)
C15 0.054(4) 0.078(5) 0.075(5) -0.012(4) 0.031(4) -0.001(4)
C16 0.057(4) 0.061(4) 0.072(5) -0.010(4) 0.019(4) 0.010(3)
C17 0.057(4) 0.049(4) 0.058(4) -0.002(3) 0.019(3) 0.004(3)
C18 0.047(4) 0.045(3) 0.049(4) -0.007(3) 0.018(3) -0.001(3)
C19 0.040(3) 0.044(3) 0.032(3) -0.003(3) 0.004(3) -0.001(3)
C20 0.050(4) 0.050(4) 0.051(4) 0.006(3) 0.020(3) 0.002(3)
C21 0.064(4) 0.054(4) 0.053(4) 0.008(3) 0.022(4) 0.002(3)
C22 0.058(4) 0.053(4) 0.053(4) -0.003(3) 0.013(3) 0.005(3)
C23 0.055(4) 0.060(4) 0.070(5) -0.002(4) 0.013(4) -0.003(3)
C24 0.073(5) 0.078(5) 0.062(5) -0.010(4) 0.022(4) -0.018(4)
C25 0.069(5) 0.071(5) 0.081(6) -0.021(4) 0.029(4) -0.016(4)
C26 0.063(5) 0.082(5) 0.105(7) 0.000(5) 0.034(5) 0.015(4)
C27 0.076(5) 0.076(5) 0.076(5) 0.006(4) 0.030(4) 0.012(4)
C28 0.088(6) 0.120(7) 0.103(7) -0.029(5) 0.054(5) -0.008(5)

loop_
_atom_type_symbol
_atom_type_description
_atom_type_scat_dispersion_real
_atom_type_scat_dispersion_imag
_atom_type_scat_source
C C 0.0033 0.0016 'International Tables Vol C Tables 4.2.6.8 and 6.1.1.4'
H H 0.0000 0.0000 'International Tables Vol C Tables 4.2.6.8 and 6.1.1.4'
N N 0.0061 0.0033 'International Tables Vol C Tables 4.2.6.8 and 6.1.1.4'
O O 0.0106 0.0060 'International Tables Vol C Tables 4.2.6.8 and 6.1.1.4'
S S 0.1246 0.1234 'International Tables Vol C Tables 4.2.6.8 and 6.1.1.4'
Br Br -0.2901 2.4595 'International Tables Vol C Tables 4.2.6.8 and 6.1.1.4'

loop_
_geom_angle_atom_site_label_1
_geom_angle_atom_site_label_2
_geom_angle_atom_site_label_3
_geom_angle
O2 S1 O3 119.7(3)
O2 S1 N3 106.7(3)
O3 S1 N3 106.8(3)
O2 S1 C22 109.5(3)
O3 S1 C22 107.2(3)
N3 S1 C22 106.1(3)
C11 N1 C8 114.2(5)
C11 N1 C7 120.0(5)
C8 N1 C7 125.7(5)
C13 N2 C12 109.2(5)
C13 N2 H2A 119(5)
C12 N2 H2A 132(5)
C21 N3 S1 119.0(4)
C21 N3 H3A 118(7)
S1 N3 H3A 114(7)
C2 C1 C6 122.6(8)
C2 C1 Br1 118.3(7)
C6 C1 Br1 119.1(5)
C1 C2 C3 120.0(9)
C1 C2 H2 120.0
C3 C2 H2 120.0
C2 C3 C4 120.0(8)
C2 C3 H3 120.0
C4 C3 H3 120.0
C3 C4 C5 119.7(9)
C3 C4 H4 120.1
C5 C4 H4 120.1
C4 C5 C6 121.4(7)
C4 C5 H5 119.3
C6 C5 H5 119.3
C5 C6 C1 116.0(6)
C5 C6 C7 121.5(6)
C1 C6 C7 122.4(6)
N1 C7 C12 111.7(5)
N1 C7 C6 111.9(4)
C12 C7 C6 115.1(5)
N1 C7 H7 105.8
C12 C7 H7 105.8
C6 C7 H7 105.8
N1 C8 C9 102.8(5)
N1 C8 H8A 111.2
C9 C8 H8A 111.2
N1 C8 H8B 111.2
C9 C8 H8B 111.2
H8A C8 H8B 109.1
C10 C9 C8 106.9(6)
C10 C9 H9A 110.3
C8 C9 H9A 110.3
C10 C9 H9B 110.3
C8 C9 H9B 110.3
H9A C9 H9B 108.6
C9 C10 C11 105.8(6)
C9 C10 H10A 110.6
C11 C10 H10A 110.6
C9 C10 H10B 110.6
C11 C10 H10B 110.6
H10A C10 H10B 108.7
O1 C11 N1 123.7(6)
O1 C11 C10 128.2(7)
N1 C11 C10 108.1(6)
C19 C12 N2 109.6(5)
C19 C12 C7 128.6(5)
N2 C12 C7 121.8(5)
N2 C13 C14 130.1(6)
N2 C13 C18 107.8(5)
C14 C13 C18 122.1(6)
C15 C14 C13 117.1(6)
C15 C14 H14 121.5
C13 C14 H14 121.5
C14 C15 C16 121.8(6)
C14 C15 H15 119.1
C16 C15 H15 119.1
C17 C16 C15 120.9(6)
C17 C16 H16 119.6
C15 C16 H16 119.6
C16 C17 C18 118.8(6)
C16 C17 H17 120.6
C18 C17 H17 120.6
C17 C18 C13 119.3(5)
C17 C18 C19 133.3(6)
C13 C18 C19 107.3(5)
C12 C19 C18 106.1(5)
C12 C19 C20 127.4(5)
C18 C19 C20 126.5(5)
C19 C20 C21 113.7(5)
C19 C20 H20A 108.8
C21 C20 H20A 108.8
C19 C20 H20B 108.8
C21 C20 H20B 108.8
H20A C20 H20B 107.7
N3 C21 C20 111.3(5)
N3 C21 H21A 109.4
C20 C21 H21A 109.4
N3 C21 H21B 109.4
C20 C21 H21B 109.4
H21A C21 H21B 108.0
C23 C22 C27 119.4(7)
C23 C22 S1 120.4(5)
C27 C22 S1 120.2(6)
C22 C23 C24 120.5(7)
C22 C23 H23 119.8
C24 C23 H23 119.8
C23 C24 C25 121.0(7)
C23 C24 H24 119.5
C25 C24 H24 119.5
C26 C25 C24 117.6(7)
C26 C25 C28 121.3(8)
C24 C25 C28 121.1(8)
C25 C26 C27 121.7(7)
C25 C26 H26 119.1
C27 C26 H26 119.1
C22 C27 C26 119.8(7)
C22 C27 H27 120.1
C26 C27 H27 120.1
C25 C28 H28A 109.5
C25 C28 H28B 109.5
H28A C28 H28B 109.5
C25 C28 H28C 109.5
H28A C28 H28C 109.5
H28B C28 H28C 109.5

loop_
_geom_bond_atom_site_label_1
_geom_bond_atom_site_label_2
_geom_bond_distance
Br1 C1 1.905(7)
S1 O2 1.436(5)
S1 O3 1.437(5)
S1 N3 1.615(6)
S1 C22 1.761(7)
O1 C11 1.234(8)
N1 C11 1.346(8)
N1 C8 1.468(7)
N1 C7 1.469(7)
N2 C13 1.369(7)
N2 C12 1.380(8)
N2 H2A 0.78(6)
N3 C21 1.460(8)
N3 H3A 0.68(7)
C1 C2 1.355(10)
C1 C6 1.403(9)
C2 C3 1.356(13)
C2 H2 0.9300
C3 C4 1.380(13)
C3 H3 0.9300
C4 C5 1.384(10)
C4 H4 0.9300
C5 C6 1.386(9)
C5 H5 0.9300
C6 C7 1.510(8)
C7 C12 1.498(8)
C7 H7 0.9800
C8 C9 1.522(9)
C8 H8A 0.9700
C8 H8B 0.9700
C9 C10 1.483(10)
C9 H9A 0.9700
C9 H9B 0.9700
C10 C11 1.498(9)
C10 H10A 0.9700
C10 H10B 0.9700
C12 C19 1.375(8)
C13 C14 1.384(8)
C13 C18 1.401(8)
C14 C15 1.374(9)
C14 H14 0.9300
C15 C16 1.399(9)
C15 H15 0.9300
C16 C17 1.362(9)
C16 H16 0.9300
C17 C18 1.399(8)
C17 H17 0.9300
C18 C19 1.443(8)
C19 C20 1.494(8)
C20 C21 1.503(8)
C20 H20A 0.9700
C20 H20B 0.9700
C21 H21A 0.9700
C21 H21B 0.9700
C22 C23 1.365(9)
C22 C27 1.374(9)
C23 C24 1.378(9)
C23 H23 0.9300
C24 C25 1.386(10)
C24 H24 0.9300
C25 C26 1.369(10)
C25 C28 1.516(10)
C26 C27 1.381(10)
C26 H26 0.9300
C27 H27 0.9300
C28 H28A 0.9600
C28 H28B 0.9600
C28 H28C 0.9600

loop_
_geom_torsion_atom_site_label_1
_geom_torsion_atom_site_label_2
_geom_torsion_atom_site_label_3
_geom_torsion_atom_site_label_4
_geom_torsion
O2 S1 N3 C21 -178.7(5)
O3 S1 N3 C21 52.1(6)
C22 S1 N3 C21 -62.0(6)
C6 C1 C2 C3 -1.7(12)
Br1 C1 C2 C3 178.7(6)
C1 C2 C3 C4 3.8(13)
C2 C3 C4 C5 -2.9(12)
C3 C4 C5 C6 -0.2(11)
C4 C5 C6 C1 2.3(9)
C4 C5 C6 C7 -175.1(6)
C2 C1 C6 C5 -1.3(10)
Br1 C1 C6 C5 178.2(4)
C2 C1 C6 C7 176.0(6)
Br1 C1 C6 C7 -4.4(8)
C11 N1 C7 C12 80.5(7)
C8 N1 C7 C12 -102.4(6)
C11 N1 C7 C6 -148.8(6)
C8 N1 C7 C6 28.3(8)
C5 C6 C7 N1 -114.7(6)
C1 C6 C7 N1 68.1(7)
C5 C6 C7 C12 14.2(8)
C1 C6 C7 C12 -163.0(6)
C11 N1 C8 C9 8.1(7)
C7 N1 C8 C9 -169.1(6)
N1 C8 C9 C10 -13.7(8)
C8 C9 C10 C11 14.6(9)
C8 N1 C11 O1 -179.0(7)
C7 N1 C11 O1 -1.6(10)
C8 N1 C11 C10 0.8(8)
C7 N1 C11 C10 178.2(6)
C9 C10 C11 O1 170.0(7)
C9 C10 C11 N1 -9.8(9)
C13 N2 C12 C19 0.8(7)
C13 N2 C12 C7 178.8(5)
N1 C7 C12 C19 -136.4(6)
C6 C7 C12 C19 94.6(7)
N1 C7 C12 N2 46.0(7)
C6 C7 C12 N2 -83.1(7)
C12 N2 C13 C14 179.4(6)
C12 N2 C13 C18 -0.9(7)
N2 C13 C14 C15 178.6(6)
C18 C13 C14 C15 -1.0(9)
C13 C14 C15 C16 1.7(10)
C14 C15 C16 C17 -1.3(11)
C15 C16 C17 C18 0.1(10)
C16 C17 C18 C13 0.5(9)
C16 C17 C18 C19 179.8(6)
N2 C13 C18 C17 -179.8(5)
C14 C13 C18 C17 -0.1(9)
N2 C13 C18 C19 0.7(7)
C14 C13 C18 C19 -179.5(5)
N2 C12 C19 C18 -0.3(6)
C7 C12 C19 C18 -178.2(5)
N2 C12 C19 C20 -178.4(5)
C7 C12 C19 C20 3.7(10)
C17 C18 C19 C12 -179.7(6)
C13 C18 C19 C12 -0.3(6)
C17 C18 C19 C20 -1.5(10)
C13 C18 C19 C20 177.9(5)
C12 C19 C20 C21 111.9(7)
C18 C19 C20 C21 -65.9(7)
S1 N3 C21 C20 153.5(5)
C19 C20 C21 N3 -64.5(7)
O2 S1 C22 C23 56.2(6)
O3 S1 C22 C23 -172.6(5)
N3 S1 C22 C23 -58.7(6)
O2 S1 C22 C27 -125.2(6)
O3 S1 C22 C27 6.1(7)
N3 S1 C22 C27 120.0(6)
C27 C22 C23 C24 0.2(10)
S1 C22 C23 C24 178.9(5)
C22 C23 C24 C25 -1.0(10)
C23 C24 C25 C26 1.3(11)
C23 C24 C25 C28 -177.0(7)
C24 C25 C26 C27 -1.0(12)
C28 C25 C26 C27 177.3(7)
C23 C22 C27 C26 0.1(11)
S1 C22 C27 C26 -178.6(6)
C25 C26 C27 C22 0.3(12)
